data_2235598
loop_
_publ_author_name
'Belkhiri, Sabrina'
'Mezaoui, Djillali'
'Roisnel, Thierry'

_publ_section_title
;
 K~2~V~2~O~2~(AsO~4~)~2~
;
_journal_coeditor_code RU2035
_journal_issue 7
_journal_name_full 'Acta Crystallographica Section E'
_journal_page_first i54
_journal_paper_doi 10.1107/S1600536812027183
_journal_volume 68
_journal_year 2012
_chemical_formula_iupac 'K2 V2 O2 (As O4)2'
_chemical_formula_moiety 'K2 V2 O2 (As O4)2'
_chemical_formula_sum 'As2 K2 O10 V2'
_chemical_formula_weight 489.9
_chemical_name_systematic
;
dipotassium divanadium dioxide diarsenate
;
_space_group_IT_number 33
_symmetry_cell_setting orthorhombic
_symmetry_space_group_name_Hall 'P -2n -2ac'
_symmetry_space_group_name_H-M 'P c 21 n'
_cell_angle_alpha 90
_cell_angle_beta 90
_cell_angle_gamma 90
_cell_formula_units_Z 4
_cell_length_a 6.5368(2)
_cell_length_b 10.7228(5)
_cell_length_c 13.0666(4)
_cell_measurement_reflns_used 5952
_cell_measurement_temperature 150(2)
_cell_measurement_theta_max 40.15
_cell_measurement_theta_min 3.48
_cell_volume 915.87(6)
_computing_cell_refinement 'SAINT (Bruker, 2004)'
_computing_data_collection 'APEX2 (Bruker, 2004)'
_computing_data_reduction 'SAINT (Bruker, 2004)'
_computing_molecular_graphics 'ATOMS (Dowty, 1994) and GRETEP (Laugier & Bochu, 2002)'
_computing_publication_material '<i>JANA2006</i> (Pet\<r\'i\<cek <i>et al.</i>, 2006)'
_computing_structure_refinement '<i>JANA2006</i> (Pet\<r\'i\<cek <i>et al.</i>, 2006)'
_computing_structure_solution '(<i>SuperFlip</i> Palatinus & Chapuis, 2007)'
_diffrn_ambient_temperature 150(2)
_diffrn_measured_fraction_theta_full 0.98
_diffrn_measured_fraction_theta_max 0.97
_diffrn_measurement_device_type 'Bruker APEXII'
_diffrn_measurement_method 'CCD rotation images, thin slices'
_diffrn_radiation_monochromator graphite
_diffrn_radiation_source 'fine-focus sealed tube'
_diffrn_radiation_type 'Mo K\a'
_diffrn_radiation_wavelength 0.71069
_diffrn_reflns_av_R_equivalents 0.0325
_diffrn_reflns_av_sigmaI/netI 0.0352
_diffrn_reflns_limit_h_max 23
_diffrn_reflns_limit_h_min -23
_diffrn_reflns_limit_k_max 10
_diffrn_reflns_limit_k_min -11
_diffrn_reflns_limit_l_max 15
_diffrn_reflns_limit_l_min -19
_diffrn_reflns_number 11866
_diffrn_reflns_theta_full 39.99
_diffrn_reflns_theta_max 40.15
_diffrn_reflns_theta_min 3.48
_exptl_absorpt_coefficient_mu 10.161
_exptl_absorpt_correction_T_max 0.107
_exptl_absorpt_correction_T_min 0.073
_exptl_absorpt_correction_type multi-scan
_exptl_absorpt_process_details '(SADABS; Sheldrick, 2002)'
_exptl_crystal_colour black
_exptl_crystal_density_diffrn 3.5518
_exptl_crystal_density_method 'not measured'
_exptl_crystal_description prism
_exptl_crystal_F_000 920
_exptl_crystal_size_max 0.3
_exptl_crystal_size_mid 0.25
_exptl_crystal_size_min 0.22
_refine_diff_density_max 0.94
_refine_diff_density_min -0.77
_refine_ls_abs_structure_details 'Flack (1983), 1256 Friedel pairs'
_refine_ls_abs_structure_Flack 0.387(8)
_refine_ls_extinction_coef 97E1(11)
_refine_ls_extinction_method 'B-C type 1 Gaussian isotropic (Becker & Coppens, 1974)'
_refine_ls_goodness_of_fit_ref 1.60
_refine_ls_number_constraints 0
_refine_ls_number_parameters 139
_refine_ls_number_reflns 4169
_refine_ls_number_restraints 0
_refine_ls_R_factor_all 0.0310
_refine_ls_R_factor_gt 0.0276
_refine_ls_shift/su_max 0.0029
_refine_ls_shift/su_mean 0.0005
_refine_ls_structure_factor_coef F
_refine_ls_weighting_details w=1/(\s^2^(F)+0.000049F^2^)
_refine_ls_weighting_scheme sigma
_refine_ls_wR_factor_gt 0.0333
_refine_ls_wR_factor_ref 0.0339
_reflns_number_gt 3805
_reflns_number_total 4169
_reflns_threshold_expression I>3\s(I)
_cod_data_source_file ru2035.cif
_cod_data_source_block I
_cod_database_code 2235598
_cod_database_fobs_code 2235598

loop_
_symmetry_equiv_pos_site_id
_symmetry_equiv_pos_as_xyz
1 x,y,z
2 -x,y+1/2,-z
3 -x+1/2,y,z+1/2
4 x+1/2,y+1/2,-z+1/2

loop_
_atom_site_type_symbol
_atom_site_label
_atom_site_fract_x
_atom_site_fract_y
_atom_site_fract_z
_atom_site_U_iso_or_equiv
_atom_site_adp_type
_atom_site_calc_flag
_atom_site_occupancy
_atom_site_symmetry_multiplicity
As As2 0.99887(4) 0.333103 -0.18131(2) 0.00293(5) Uani d 1 4
V V1 0.27644(5) 0.59847(6) 0.25107(3) 0.00255(8) Uani d 1 4
V V2 0.49984(6) 0.34895(5) -0.12277(3) 0.00271(8) Uani d 1 4
K K1 -0.22511(9) 0.53150(8) 0.12103(6) 0.01172(15) Uani d 1 4
K K2 0.79227(10) 0.77688(8) -0.10496(5) 0.01127(15) Uani d 1 4
O O1 -0.5484(3) 0.4499(2) 0.23637(18) 0.0058(5) Uani d 1 4
O O2 0.7996(3) 0.3653(2) -0.10470(17) 0.0060(3) Uani d 1 4
O O3 0.1652(3) 0.6001(3) -0.09922(15) 0.0060(4) Uani d 1 4
O O4 0.4565(3) 0.4521(2) -0.21415(18) 0.0060(5) Uani d 1 4
O O5 0.4859(3) 0.7051(2) 0.01550(19) 0.0061(5) Uani d 1 4
O O6 0.1747(3) 0.5671(2) 0.10771(16) 0.0053(4) Uani d 1 4
O O7 0.4687(4) 0.4564(2) -0.00520(17) 0.0063(5) Uani d 1 4
O O8 1.2015(3) 0.2971(2) -0.10749(17) 0.0060(3) Uani d 1 4
O O9 0.9597(3) 0.2103(2) -0.26290(18) 0.0062(5) Uani d 1 4
O O10 0.4516(3) 0.7042(2) 0.22272(18) 0.0061(5) Uani d 1 4
As As1 0.32206(3) 0.58763(5) 0.00215(2) 0.00258(5) Uani d 1 4

loop_
_atom_site_aniso_label
_atom_site_aniso_U_11
_atom_site_aniso_U_22
_atom_site_aniso_U_33
_atom_site_aniso_U_12
_atom_site_aniso_U_13
_atom_site_aniso_U_23
_atom_site_aniso_type_symbol
As2 0.00216(8) 0.00404(10) 0.00258(10) -0.00032(7) -0.00002(9) 0.00035(10) As
V1 0.00278(13) 0.00322(15) 0.00164(15) 0.00008(15) 0.00028(13) 0.00010(14) V
V2 0.00261(13) 0.00336(17) 0.00216(15) 0.00019(13) -0.00004(13) 0.00031(14) V
K1 0.0052(2) 0.0156(3) 0.0144(3) -0.0015(2) -0.0016(2) 0.0047(3) K
K2 0.0104(2) 0.0171(3) 0.0063(2) -0.0012(2) 0.00160(19) -0.0001(3) K
O1 0.0065(7) 0.0053(8) 0.0057(9) 0.0026(6) 0.0020(7) 0.0030(7) O
O2 0.0028(4) 0.0093(5) 0.0060(5) -0.0001(4) -0.0006(5) 0.0005(6) O
O3 0.0046(6) 0.0114(9) 0.0020(7) 0.0014(7) -0.0015(5) 0.0004(8) O
O4 0.0046(7) 0.0073(8) 0.0063(9) 0.0009(6) -0.0009(6) 0.0011(7) O
O5 0.0062(8) 0.0071(8) 0.0049(9) -0.0031(7) 0.0010(6) -0.0017(7) O
O6 0.0044(7) 0.0088(9) 0.0026(7) 0.0013(6) 0.0005(6) 0.0012(7) O
O7 0.0069(8) 0.0079(8) 0.0043(9) 0.0035(7) -0.0020(6) -0.0017(7) O
O8 0.0028(4) 0.0093(5) 0.0060(5) -0.0001(4) -0.0006(5) 0.0005(6) O
O9 0.0066(7) 0.0067(8) 0.0052(9) -0.0025(7) 0.0018(7) -0.0018(8) O
O10 0.0075(8) 0.0070(8) 0.0039(8) -0.0012(7) 0.0011(7) 0.0012(7) O
As1 0.00244(8) 0.00385(9) 0.00144(9) -0.00024(9) -0.00003(8) -0.00044(9) As

loop_
_atom_type_symbol
_atom_type_scat_dispersion_real
_atom_type_scat_dispersion_imag
_atom_type_scat_source
K 0.201 0.249 'International Tables Vol C tables 4.2.6.8 and 6.1.1.1'
V 0.301 0.529 'International Tables Vol C tables 4.2.6.8 and 6.1.1.1'
As 0.050 2.006 'International Tables Vol C tables 4.2.6.8 and 6.1.1.1'
O 0.011 0.006 'International Tables Vol C tables 4.2.6.8 and 6.1.1.1'

loop_
_geom_angle_atom_site_label_1
_geom_angle_atom_site_label_2
_geom_angle_atom_site_label_3
_geom_angle_site_symmetry_1
_geom_angle_site_symmetry_3
_geom_angle
O1 As2 O2 3_554 . 112.20(11)
O1 As2 O8 3_554 . 112.68(10)
O1 As2 O9 3_554 . 101.71(11)
O2 As2 O8 . . 108.44(10)
O2 As2 O9 . . 114.38(10)
O8 As2 O9 . . 107.32(11)
O1 V1 O3 1_655 3_555 89.52(10)
O1 V1 O4 1_655 3_555 81.24(9)
O1 V1 O6 1_655 . 88.06(9)
O1 V1 O9 1_655 2_655 163.57(9)
O1 V1 O10 1_655 . 97.49(10)
O3 V1 O4 3_555 3_555 86.39(9)
O3 V1 O6 3_555 . 167.57(9)
O3 V1 O9 3_555 2_655 93.90(10)
O3 V1 O10 3_555 . 94.66(11)
O4 V1 O6 3_555 . 81.19(9)
O4 V1 O9 3_555 2_655 82.94(9)
O4 V1 O10 3_555 . 178.35(10)
O6 V1 O9 . 2_655 85.16(9)
O6 V1 O10 . . 97.74(10)
O9 V1 O10 2_655 . 98.24(11)
O2 V2 O4 . . 101.33(10)
O2 V2 O5 . 2_645 86.62(9)
O2 V2 O7 . . 87.53(10)
O2 V2 O8 . 1_455 163.51(9)
O2 V2 O10 . 2_645 89.41(9)
O4 V2 O5 . 2_645 171.20(10)
O4 V2 O7 . . 99.06(11)
O4 V2 O8 . 1_455 95.14(10)
O4 V2 O10 . 2_645 94.17(10)
O5 V2 O7 2_645 . 84.92(10)
O5 V2 O8 2_645 1_455 77.00(9)
O5 V2 O10 2_645 2_645 82.04(9)
O7 V2 O8 . 1_455 89.08(10)
O7 V2 O10 . 2_645 166.76(10)
O8 V2 O10 1_455 2_645 90.22(9)
As2 O1 V1 3_555 1_455 130.63(13)
As2 O2 V2 . . 132.71(13)
V1 O3 As1 3_554 . 131.00(10)
V1 O4 V2 3_554 . 137.25(13)
V2 O5 As1 2_655 . 131.25(13)
V1 O6 As1 . . 123.11(10)
V2 O7 As1 . . 126.62(13)
As2 O8 V2 . 1_655 129.37(13)
As2 O9 V1 . 2_645 122.59(12)
V1 O10 V2 . 2_655 140.17(13)
O3 As1 O5 . . 114.55(12)
O3 As1 O6 . . 107.73(9)
O3 As1 O7 . . 111.36(12)
O5 As1 O6 . . 112.26(11)
O5 As1 O7 . . 105.60(11)
O6 As1 O7 . . 104.94(11)

loop_
_geom_bond_atom_site_label_1
_geom_bond_atom_site_label_2
_geom_bond_site_symmetry_2
_geom_bond_distance
As2 O1 3_554 1.682(2)
As2 O2 . 1.679(2)
As2 O8 . 1.684(2)
As2 O9 . 1.714(2)
V1 O1 1_655 1.971(2)
V1 O3 3_555 1.993(2)
V1 O4 3_555 2.234(2)
V1 O6 . 2.016(2)
V1 O9 2_655 1.960(2)
V1 O10 . 1.654(2)
V2 O2 . 1.9811(19)
V2 O4 . 1.652(2)
V2 O5 2_645 2.087(2)
V2 O7 . 1.931(2)
V2 O8 1_455 2.0375(19)
V2 O10 2_645 2.053(2)
O3 As1 . 1.6805(19)
O5 As1 . 1.662(2)
O6 As1 . 1.697(2)
O7 As1 . 1.705(2)
